data_4509966
loop_
_publ_author_name
'Wakabayashi, Takashi'
'Amako, Tomoyuki'
'Tabata, Hideyuki'
'Kuroda, Reiko'
'Imai, Yoshitane'

_publ_section_title
;
 Preparation and Guest Release Properties of Supramolecular
 3-Chlorobenzo[b]thiophene Heterocyclic Host Complex
;
_journal_issue 1
_journal_name_full 'Crystal Growth &amp; Design'
_journal_page_first 32
_journal_paper_doi 10.1021/cg401012n
_journal_volume 14
_journal_year 2014
_chemical_absolute_configuration rmad
_chemical_formula_sum 'C24 H24 Cl N O4 S'
_chemical_formula_weight 457.95
_chemical_name_systematic
; 
 ? 
;
_space_group_IT_number 5
_symmetry_cell_setting monoclinic
_symmetry_space_group_name_Hall 'C 2y'
_symmetry_space_group_name_H-M 'C 1 2 1'
_atom_sites_solution_hydrogens geom
_atom_sites_solution_primary direct
_atom_sites_solution_secondary difmap
_audit_creation_method SHELXL-97
_cell_angle_alpha 90.00
_cell_angle_beta 93.238(2)
_cell_angle_gamma 90.00
_cell_formula_units_Z 4
_cell_length_a 28.575(3)
_cell_length_b 5.6644(7)
_cell_length_c 13.5525(16)
_cell_measurement_reflns_used 4785
_cell_measurement_temperature 100(2)
_cell_measurement_theta_max 27.863
_cell_measurement_theta_min 2.856
_cell_volume 2190.1(4)
_computing_cell_refinement 'Bruker XSCANS'
_computing_data_collection 'Bruker XSCANS'
_computing_data_reduction 'Bruker SHELXTL'
_computing_molecular_graphics 'Bruker SHELXTL'
_computing_publication_material 'Bruker SHELXTL'
_computing_structure_refinement 'SHELXL-97 (Sheldrick, 1997)'
_computing_structure_solution 'SHELXS-97 (Sheldrick, 1990)'
_diffrn_ambient_temperature 100(2)
_diffrn_detector_area_resol_mean 8.366
_diffrn_measured_fraction_theta_full 0.992
_diffrn_measured_fraction_theta_max 0.992
_diffrn_measurement_device_type 'Bruker P4'
_diffrn_measurement_method '\w scans'
_diffrn_radiation_monochromator graphite
_diffrn_radiation_source 'fine-focus sealed tube'
_diffrn_radiation_type MoK\a
_diffrn_radiation_wavelength 0.71073
_diffrn_reflns_av_R_equivalents 0.0167
_diffrn_reflns_av_sigmaI/netI 0.0333
_diffrn_reflns_limit_h_max 34
_diffrn_reflns_limit_h_min -34
_diffrn_reflns_limit_k_max 6
_diffrn_reflns_limit_k_min -6
_diffrn_reflns_limit_l_max 16
_diffrn_reflns_limit_l_min -13
_diffrn_reflns_number 6081
_diffrn_reflns_theta_full 26.02
_diffrn_reflns_theta_max 26.02
_diffrn_reflns_theta_min 1.50
_diffrn_standards_number 141
_exptl_absorpt_coefficient_mu 0.301
_exptl_absorpt_correction_T_max 0.9619
_exptl_absorpt_correction_T_min 0.8813
_exptl_absorpt_correction_type empirical
_exptl_absorpt_process_details
;
SADABS; Sheldrick 1996
;
_exptl_crystal_colour colorless
_exptl_crystal_density_diffrn 1.389
_exptl_crystal_density_method 'not measured'
_exptl_crystal_description column
_exptl_crystal_F_000 960
_exptl_crystal_size_max 0.43
_exptl_crystal_size_mid 0.25
_exptl_crystal_size_min 0.13
_refine_diff_density_max 0.249
_refine_diff_density_min -0.206
_refine_diff_density_rms 0.042
_refine_ls_abs_structure_details 'Flack H D (1983), Acta Cryst. A39, 876-881'
_refine_ls_abs_structure_Flack 0.00(7)
_refine_ls_extinction_method none
_refine_ls_goodness_of_fit_ref 1.141
_refine_ls_hydrogen_treatment riding
_refine_ls_matrix_type full
_refine_ls_number_parameters 284
_refine_ls_number_reflns 3927
_refine_ls_number_restraints 1
_refine_ls_restrained_S_all 1.141
_refine_ls_R_factor_all 0.0413
_refine_ls_R_factor_gt 0.0397
_refine_ls_shift/su_max 0.000
_refine_ls_shift/su_mean 0.000
_refine_ls_structure_factor_coef Fsqd
_refine_ls_weighting_details 'calc w=1/[\s^2^(Fo^2^)+(0.0404P)^2^+1.3240P] where P=(Fo^2^+2Fc^2^)/3'
_refine_ls_weighting_scheme calc
_refine_ls_wR_factor_gt 0.0945
_refine_ls_wR_factor_ref 0.0954
_reflns_number_gt 3793
_reflns_number_total 3927
_reflns_threshold_expression >2sigma(I)
_cod_data_source_file cg401012n_si_001.cif
_cod_data_source_block WAKABAYASHI3_1
_cod_depositor_comments
;
The following automatic conversions were performed:

'_symmetry_cell_setting' value 'Monoclinic' changed to 'monoclinic'
according to
/usr/data/users/saulius/automatic-downloads/current/ACS/lib/dictionaries/cif_core.dic
dictionary named 'cif_core.dic' version 2.4.2 from 2011-04-26.

Automatic conversion script
Id: cif_fix_values 2281 2013-09-26 08:29:07Z andrius 
;
_cod_original_cell_volume 2190.1(5)
_cod_original_sg_symbol_H-M C2
_cod_database_code 4509966

loop_
_symmetry_equiv_pos_as_xyz
'x, y, z'
'-x, y, -z'
'x+1/2, y+1/2, z'
'-x+1/2, y+1/2, -z'

loop_
_atom_site_label
_atom_site_type_symbol
_atom_site_fract_x
_atom_site_fract_y
_atom_site_fract_z
_atom_site_U_iso_or_equiv
_atom_site_adp_type
_atom_site_occupancy
_atom_site_symmetry_multiplicity
_atom_site_calc_flag
_atom_site_refinement_flags
C1 C 0.82309(9) 0.0554(5) 0.18990(19) 0.0316(6) Uani 1 1 d .
H1A H 0.8401 0.1106 0.1317 0.038 Uiso 1 1 calc R
C2 C 0.77636(8) 0.1914(5) 0.19136(18) 0.0290(5) Uani 1 1 d .
H2 H 0.7837 0.3640 0.1939 0.035 Uiso 1 1 calc R
C3 C 0.85336(8) 0.1069(5) 0.28226(19) 0.0281(5) Uani 1 1 d .
C4 C 0.88010(9) 0.3112(5) 0.2894(2) 0.0382(6) Uani 1 1 d .
H4 H 0.8800 0.4169 0.2349 0.046 Uiso 1 1 calc R
C5 C 0.90692(9) 0.3628(5) 0.3749(2) 0.0463(7) Uani 1 1 d .
H5 H 0.9252 0.5028 0.3785 0.056 Uiso 1 1 calc R
C6 C 0.90724(10) 0.2131(6) 0.4548(2) 0.0432(7) Uani 1 1 d .
H6 H 0.9253 0.2501 0.5137 0.052 Uiso 1 1 calc R
C7 C 0.88095(9) 0.0076(6) 0.4485(2) 0.0399(7) Uani 1 1 d .
H7 H 0.8813 -0.0978 0.5030 0.048 Uiso 1 1 calc R
C8 C 0.85412(8) -0.0446(5) 0.36291(19) 0.0325(6) Uani 1 1 d .
H8 H 0.8361 -0.1855 0.3594 0.039 Uiso 1 1 calc R
C9 C 0.74767(8) 0.1333(4) 0.27891(17) 0.0250(5) Uani 1 1 d .
C10 C 0.72302(8) -0.0774(5) 0.28509(17) 0.0259(5) Uani 1 1 d .
H10 H 0.7254 -0.1942 0.2353 0.031 Uiso 1 1 calc R
C11 C 0.69482(8) -0.1179(5) 0.36400(17) 0.0283(5) Uani 1 1 d .
H11 H 0.6774 -0.2603 0.3669 0.034 Uiso 1 1 calc R
C12 C 0.69216(8) 0.0486(5) 0.43806(17) 0.0276(5) Uani 1 1 d .
H12 H 0.6729 0.0207 0.4917 0.033 Uiso 1 1 calc R
C13 C 0.71769(8) 0.2564(5) 0.43411(18) 0.0282(5) Uani 1 1 d .
H13 H 0.7163 0.3699 0.4855 0.034 Uiso 1 1 calc R
C14 C 0.74531(8) 0.2979(4) 0.35461(18) 0.0272(5) Uani 1 1 d .
H14 H 0.7628 0.4403 0.3520 0.033 Uiso 1 1 calc R
C15 C 0.87273(8) 1.0975(6) 0.86275(17) 0.0334(6) Uani 1 1 d .
C16 C 0.91677(8) 1.1736(5) 0.84626(18) 0.0319(6) Uani 1 1 d .
C17 C 0.94028(8) 1.0403(5) 0.77508(17) 0.0305(6) Uani 1 1 d .
C18 C 0.98515(9) 1.0696(6) 0.7387(2) 0.0381(6) Uani 1 1 d .
H18 H 1.0047 1.1966 0.7612 0.046 Uiso 1 1 calc R
C19 C 1.00030(9) 0.9127(6) 0.6703(2) 0.0435(7) Uani 1 1 d .
H19 H 1.0304 0.9325 0.6451 0.052 Uiso 1 1 calc R
C20 C 0.97220(10) 0.7252(6) 0.6375(2) 0.0437(7) Uani 1 1 d .
H20 H 0.9838 0.6166 0.5913 0.052 Uiso 1 1 calc R
C21 C 0.92800(10) 0.6936(6) 0.6704(2) 0.0449(7) Uani 1 1 d .
H21 H 0.9088 0.5664 0.6470 0.054 Uiso 1 1 calc R
C22 C 0.91222(8) 0.8539(6) 0.73909(17) 0.0352(6) Uani 1 1 d .
C23 C 0.83609(9) 1.1907(6) 0.92748(18) 0.0377(7) Uani 1 1 d .
C24 C 0.93156(11) 0.8046(7) 0.0856(3) 0.0609(10) Uani 1 1 d .
H24A H 0.9317 0.9447 0.1281 0.091 Uiso 1 1 calc R
H24B H 0.9427 0.8476 0.0210 0.091 Uiso 1 1 calc R
H24C H 0.9522 0.6840 0.1163 0.091 Uiso 1 1 calc R
Cl1 Cl 0.94540(2) 1.40378(16) 0.90775(6) 0.0532(2) Uani 1 1 d .
N1 N 0.74815(8) 0.1434(5) 0.09675(15) 0.0439(6) Uani 1 1 d .
H1B H 0.7339 0.0002 0.1005 0.066 Uiso 1 1 calc R
H1C H 0.7674 0.1431 0.0455 0.066 Uiso 1 1 calc R
H1D H 0.7260 0.2577 0.0868 0.066 Uiso 1 1 calc R
O1 O 0.81225(7) -0.1858(3) 0.17637(15) 0.0383(5) Uani 1 1 d .
H1 H 0.8327 -0.2497 0.1430 0.058 Uiso 1 1 calc R
O2 O 0.79863(6) 1.0706(5) 0.92825(13) 0.0536(7) Uani 1 1 d .
O3 O 0.84238(8) 1.3733(5) 0.97307(18) 0.0635(7) Uani 1 1 d .
O4 O 0.88642(9) 0.7163(6) 0.0736(2) 0.0773(9) Uani 1 1 d .
H4A H 0.8858 0.6048 0.0327 0.116 Uiso 1 1 calc R
S1 S 0.85840(2) 0.85244(16) 0.79168(5) 0.0434(2) Uani 1 1 d .

loop_
_atom_site_aniso_label
_atom_site_aniso_U_11
_atom_site_aniso_U_22
_atom_site_aniso_U_33
_atom_site_aniso_U_23
_atom_site_aniso_U_13
_atom_site_aniso_U_12
C1 0.0274(13) 0.0301(14) 0.0388(14) 0.0034(11) 0.0162(11) 0.0039(11)
C2 0.0246(12) 0.0300(14) 0.0329(13) 0.0048(11) 0.0075(10) -0.0012(10)
C3 0.0180(11) 0.0261(13) 0.0413(13) 0.0016(11) 0.0123(9) 0.0057(10)
C4 0.0305(13) 0.0213(14) 0.0632(18) 0.0035(13) 0.0070(12) 0.0039(11)
C5 0.0274(13) 0.0271(15) 0.085(2) -0.0061(16) 0.0053(13) 0.0002(12)
C6 0.0302(14) 0.0488(19) 0.0511(17) -0.0107(15) 0.0046(12) 0.0087(13)
C7 0.0295(14) 0.0457(18) 0.0455(16) 0.0060(13) 0.0110(12) 0.0046(12)
C8 0.0252(13) 0.0287(14) 0.0448(15) 0.0045(11) 0.0115(11) -0.0003(10)
C9 0.0194(11) 0.0265(13) 0.0296(12) 0.0049(10) 0.0055(9) 0.0059(9)
C10 0.0266(11) 0.0249(13) 0.0267(11) -0.0048(10) 0.0047(9) 0.0068(10)
C11 0.0254(11) 0.0248(13) 0.0354(12) 0.0038(11) 0.0074(9) 0.0010(11)
C12 0.0235(12) 0.0337(14) 0.0264(12) 0.0043(10) 0.0078(9) 0.0038(10)
C13 0.0244(12) 0.0281(14) 0.0324(13) -0.0039(10) 0.0043(10) 0.0023(10)
C14 0.0203(11) 0.0221(13) 0.0394(13) 0.0003(10) 0.0040(9) 0.0010(9)
C15 0.0210(11) 0.0583(19) 0.0207(12) 0.0087(12) 0.0014(9) -0.0009(12)
C16 0.0214(11) 0.0475(17) 0.0270(12) 0.0041(11) 0.0018(10) 0.0008(11)
C17 0.0203(12) 0.0487(17) 0.0227(11) 0.0091(11) 0.0027(9) 0.0022(11)
C18 0.0246(13) 0.0461(17) 0.0444(15) 0.0032(13) 0.0086(11) -0.0024(12)
C19 0.0274(13) 0.061(2) 0.0441(15) 0.0049(15) 0.0171(11) 0.0008(14)
C20 0.0394(15) 0.059(2) 0.0342(14) -0.0065(14) 0.0133(12) 0.0004(15)
C21 0.0382(15) 0.064(2) 0.0336(14) -0.0091(14) 0.0090(12) -0.0117(15)
C22 0.0222(11) 0.0585(19) 0.0254(11) 0.0019(13) 0.0051(9) -0.0031(13)
C23 0.0197(12) 0.071(2) 0.0230(12) 0.0142(13) 0.0040(10) 0.0090(13)
C24 0.0476(18) 0.070(3) 0.065(2) -0.0121(19) 0.0081(15) 0.0088(18)
Cl1 0.0343(4) 0.0654(5) 0.0617(4) -0.0219(4) 0.0185(3) -0.0126(4)
N1 0.0303(12) 0.0737(19) 0.0292(11) 0.0023(12) 0.0152(9) -0.0066(12)
O1 0.0369(10) 0.0300(11) 0.0501(11) -0.0074(9) 0.0200(8) -0.0016(8)
O2 0.0199(9) 0.117(2) 0.0248(9) -0.0081(11) 0.0065(7) -0.0136(11)
O3 0.0539(13) 0.0565(16) 0.0848(16) -0.0071(16) 0.0455(12) -0.0029(13)
O4 0.0594(15) 0.090(2) 0.0857(19) -0.0497(17) 0.0367(14) -0.0069(14)
S1 0.0221(3) 0.0782(6) 0.0307(3) -0.0087(4) 0.0075(2) -0.0151(3)

loop_
_atom_type_symbol
_atom_type_description
_atom_type_scat_dispersion_real
_atom_type_scat_dispersion_imag
_atom_type_scat_source
C C 0.0033 0.0016 'International Tables Vol C Tables 4.2.6.8 and 6.1.1.4'
H H 0.0000 0.0000 'International Tables Vol C Tables 4.2.6.8 and 6.1.1.4'
N N 0.0061 0.0033 'International Tables Vol C Tables 4.2.6.8 and 6.1.1.4'
O O 0.0106 0.0060 'International Tables Vol C Tables 4.2.6.8 and 6.1.1.4'
S S 0.1246 0.1234 'International Tables Vol C Tables 4.2.6.8 and 6.1.1.4'
Cl Cl 0.1484 0.1585 'International Tables Vol C Tables 4.2.6.8 and 6.1.1.4'

loop_
_geom_angle_atom_site_label_1
_geom_angle_atom_site_label_2
_geom_angle_atom_site_label_3
_geom_angle
O1 C1 C3 114.0(2)
O1 C1 C2 107.5(2)
C3 C1 C2 110.4(2)
O1 C1 H1A 108.3
C3 C1 H1A 108.3
C2 C1 H1A 108.3
N1 C2 C9 109.95(19)
N1 C2 C1 108.8(2)
C9 C2 C1 114.1(2)
N1 C2 H2 107.9
C9 C2 H2 107.9
C1 C2 H2 107.9
C4 C3 C8 118.5(2)
C4 C3 C1 120.4(2)
C8 C3 C1 121.1(2)
C5 C4 C3 120.7(3)
C5 C4 H4 119.6
C3 C4 H4 119.6
C6 C5 C4 120.5(3)
C6 C5 H5 119.7
C4 C5 H5 119.7
C5 C6 C7 119.4(3)
C5 C6 H6 120.3
C7 C6 H6 120.3
C6 C7 C8 120.2(3)
C6 C7 H7 119.9
C8 C7 H7 119.9
C7 C8 C3 120.7(3)
C7 C8 H8 119.7
C3 C8 H8 119.7
C10 C9 C14 119.0(2)
C10 C9 C2 122.1(2)
C14 C9 C2 118.9(2)
C9 C10 C11 120.3(2)
C9 C10 H10 119.9
C11 C10 H10 119.9
C12 C11 C10 120.2(2)
C12 C11 H11 119.9
C10 C11 H11 119.9
C11 C12 C13 120.0(2)
C11 C12 H12 120.0
C13 C12 H12 120.0
C12 C13 C14 119.7(2)
C12 C13 H13 120.1
C14 C13 H13 120.1
C9 C14 C13 120.8(2)
C9 C14 H14 119.6
C13 C14 H14 119.6
C16 C15 C23 131.9(3)
C16 C15 S1 110.8(2)
C23 C15 S1 117.3(2)
C15 C16 C17 114.8(3)
C15 C16 Cl1 125.2(2)
C17 C16 Cl1 119.89(19)
C22 C17 C18 118.8(3)
C22 C17 C16 110.7(2)
C18 C17 C16 130.4(3)
C19 C18 C17 119.2(3)
C19 C18 H18 120.4
C17 C18 H18 120.4
C18 C19 C20 120.9(2)
C18 C19 H19 119.6
C20 C19 H19 119.6
C21 C20 C19 121.3(3)
C21 C20 H20 119.3
C19 C20 H20 119.3
C20 C21 C22 118.0(3)
C20 C21 H21 121.0
C22 C21 H21 121.0
C21 C22 C17 121.7(2)
C21 C22 S1 126.9(2)
C17 C22 S1 111.4(2)
O3 C23 O2 123.6(3)
O3 C23 C15 120.6(3)
O2 C23 C15 115.7(3)
O4 C24 H24A 109.5
O4 C24 H24B 109.5
H24A C24 H24B 109.5
O4 C24 H24C 109.5
H24A C24 H24C 109.5
H24B C24 H24C 109.5
C2 N1 H1B 109.5
C2 N1 H1C 109.5
H1B N1 H1C 109.5
C2 N1 H1D 109.5
H1B N1 H1D 109.5
H1C N1 H1D 109.5
C1 O1 H1 109.5
C24 O4 H4A 109.5
C15 S1 C22 92.16(13)

loop_
_geom_bond_atom_site_label_1
_geom_bond_atom_site_label_2
_geom_bond_distance
C1 O1 1.410(3)
C1 C3 1.509(4)
C1 C2 1.543(3)
C1 H1A 1.0000
C2 N1 1.500(3)
C2 C9 1.516(3)
C2 H2 1.0000
C3 C4 1.387(4)
C3 C8 1.389(4)
C4 C5 1.384(4)
C4 H4 0.9500
C5 C6 1.374(4)
C5 H5 0.9500
C6 C7 1.385(5)
C6 H6 0.9500
C7 C8 1.386(4)
C7 H7 0.9500
C8 H8 0.9500
C9 C10 1.391(4)
C9 C14 1.391(3)
C10 C11 1.394(3)
C10 H10 0.9500
C11 C12 1.383(3)
C11 H11 0.9500
C12 C13 1.387(4)
C12 H12 0.9500
C13 C14 1.391(3)
C13 H13 0.9500
C14 H14 0.9500
C15 C16 1.360(3)
C15 C23 1.499(4)
C15 S1 1.726(3)
C16 C17 1.423(4)
C16 Cl1 1.728(3)
C17 C22 1.397(4)
C17 C18 1.409(3)
C18 C19 1.371(4)
C18 H18 0.9500
C19 C20 1.390(5)
C19 H19 0.9500
C20 C21 1.375(4)
C20 H20 0.9500
C21 C22 1.393(4)
C21 H21 0.9500
C22 S1 1.731(2)
C23 O3 1.213(4)
C23 O2 1.269(4)
C24 O4 1.385(4)
C24 H24A 0.9800
C24 H24B 0.9800
C24 H24C 0.9800
N1 H1B 0.9100
N1 H1C 0.9100
N1 H1D 0.9100
O1 H1 0.8400
O4 H4A 0.8400

loop_
_geom_hbond_atom_site_label_D
_geom_hbond_atom_site_label_H
_geom_hbond_atom_site_label_A
_geom_hbond_distance_DH
_geom_hbond_distance_HA
_geom_hbond_distance_DA
_geom_hbond_angle_DHA
_geom_hbond_site_symmetry_A
O4 H4A O3 0.84 1.95 2.650(4) 140.2 1_544
N1 H1D O2 0.91 1.91 2.776(4) 157.4 4_646
N1 H1C O2 0.91 1.91 2.799(3) 165.0 1_544
N1 H1B O3 0.91 2.45 3.107(3) 128.9 4_636
O1 H1 O4 0.84 1.86 2.659(3) 159.6 1_545

loop_
_geom_torsion_atom_site_label_1
_geom_torsion_atom_site_label_2
_geom_torsion_atom_site_label_3
_geom_torsion_atom_site_label_4
_geom_torsion
O1 C1 C2 N1 -57.3(3)
C3 C1 C2 N1 177.8(2)
O1 C1 C2 C9 65.8(3)
C3 C1 C2 C9 -59.1(3)
O1 C1 C3 C4 157.4(2)
C2 C1 C3 C4 -81.4(3)
O1 C1 C3 C8 -24.5(3)
C2 C1 C3 C8 96.7(3)
C8 C3 C4 C5 0.0(4)
C1 C3 C4 C5 178.2(2)
C3 C4 C5 C6 -0.5(4)
C4 C5 C6 C7 0.9(4)
C5 C6 C7 C8 -0.8(4)
C6 C7 C8 C3 0.3(4)
C4 C3 C8 C7 0.1(4)
C1 C3 C8 C7 -178.1(2)
N1 C2 C9 C10 47.8(3)
C1 C2 C9 C10 -74.8(3)
N1 C2 C9 C14 -131.1(2)
C1 C2 C9 C14 106.4(3)
C14 C9 C10 C11 2.7(3)
C2 C9 C10 C11 -176.2(2)
C9 C10 C11 C12 -1.7(3)
C10 C11 C12 C13 -0.2(4)
C11 C12 C13 C14 1.0(4)
C10 C9 C14 C13 -1.8(4)
C2 C9 C14 C13 177.1(2)
C12 C13 C14 C9 0.0(4)
C23 C15 C16 C17 -177.5(3)
S1 C15 C16 C17 0.9(3)
C23 C15 C16 Cl1 5.4(4)
S1 C15 C16 Cl1 -176.25(16)
C15 C16 C17 C22 -1.3(3)
Cl1 C16 C17 C22 176.04(19)
C15 C16 C17 C18 178.8(3)
Cl1 C16 C17 C18 -3.9(4)
C22 C17 C18 C19 -1.0(4)
C16 C17 C18 C19 178.9(3)
C17 C18 C19 C20 -0.6(4)
C18 C19 C20 C21 1.6(5)
C19 C20 C21 C22 -0.9(5)
C20 C21 C22 C17 -0.8(4)
C20 C21 C22 S1 -179.9(2)
C18 C17 C22 C21 1.7(4)
C16 C17 C22 C21 -178.2(3)
C18 C17 C22 S1 -179.0(2)
C16 C17 C22 S1 1.0(3)
C16 C15 C23 O3 4.4(5)
S1 C15 C23 O3 -173.9(2)
C16 C15 C23 O2 -177.6(3)
S1 C15 C23 O2 4.1(3)
C16 C15 S1 C22 -0.2(2)
C23 C15 S1 C22 178.4(2)
C21 C22 S1 C15 178.7(3)
C17 C22 S1 C15 -0.5(2)
